data_1549555
loop_
_publ_author_name
'Pan, Chongqing'
'Guo, Wenjing'
'Gu, Zhenhua'

_publ_section_title
;
 Unusual biaryl torsional strain promotes reactivity in Cu-catalyzed
 Sommelet-Hauser rearrangement.
;
_journal_issue 26
_journal_name_full 'Chemical science'
_journal_page_first 5850
_journal_page_last 5854
_journal_paper_doi 10.1039/c8sc01657g
_journal_volume 9
_journal_year 2018
_chemical_absolute_configuration unk
_chemical_formula_sum 'C19 H22 F3 N O3 S'
_chemical_formula_weight 401.44
_space_group_crystal_system orthorhombic
_space_group_IT_number 19
_space_group_name_Hall 'P 2ac 2ab'
_space_group_name_H-M_alt 'P 21 21 21'
_symmetry_space_group_name_Hall 'P 2ac 2ab'
_symmetry_space_group_name_H-M 'P 21 21 21'
_atom_sites_solution_hydrogens geom
_audit_creation_method SHELXL-2013
_audit_update_record
;
2018-04-11 deposited with the CCDC.
2018-06-14 downloaded from the CCDC.
;
_cell_angle_alpha 90
_cell_angle_beta 90
_cell_angle_gamma 90
_cell_formula_units_Z 4
_cell_length_a 9.13630(10)
_cell_length_b 13.54900(10)
_cell_length_c 15.3864(2)
_cell_measurement_reflns_used 5696
_cell_measurement_temperature 291(2)
_cell_measurement_theta_max 70.8820
_cell_measurement_theta_min 4.3310
_cell_volume 1904.65(4)
_computing_cell_refinement 'CrysAlisPro (Rigaku OD, 2015)'
_computing_data_collection 'CrysAlisPro (Rigaku OD, 2015)'
_computing_data_reduction 'CrysAlisPro (Rigaku OD, 2015)'
_computing_molecular_graphics 'Ortep-3 (L. J. Farrugia, 2001)'
_computing_publication_material SHELXL-97
_computing_structure_refinement 'SHELXL-97 (Sheldrick, 1997)'
_computing_structure_solution 'SHELXS-2013 (Sheldrick, 1997)'
_diffrn_ambient_temperature 291(2)
_diffrn_detector_area_resol_mean 5.2169
_diffrn_measured_fraction_theta_full 0.999
_diffrn_measured_fraction_theta_max 0.983
_diffrn_measurement_device_type 'SuperNova, Dual, Cu at zero, AtlasS2'
_diffrn_measurement_method '\w scans'
_diffrn_radiation_type CuK\a
_diffrn_radiation_wavelength 1.54184
_diffrn_reflns_av_R_equivalents 0.0215
_diffrn_reflns_av_unetI/netI 0.0258
_diffrn_reflns_Laue_measured_fraction_full 0.999
_diffrn_reflns_Laue_measured_fraction_max 0.983
_diffrn_reflns_limit_h_max 9
_diffrn_reflns_limit_h_min -11
_diffrn_reflns_limit_k_max 16
_diffrn_reflns_limit_k_min -13
_diffrn_reflns_limit_l_max 11
_diffrn_reflns_limit_l_min -18
_diffrn_reflns_number 7202
_diffrn_reflns_point_group_measured_fraction_full 0.999
_diffrn_reflns_point_group_measured_fraction_max 0.984
_diffrn_reflns_theta_full 67.684
_diffrn_reflns_theta_max 71.335
_diffrn_reflns_theta_min 4.348
_diffrn_source 'micro-focus sealed X-ray tube'
_exptl_absorpt_coefficient_mu 1.947
_exptl_absorpt_correction_T_max 1.00000
_exptl_absorpt_correction_T_min 0.60269
_exptl_absorpt_correction_type multi-scan
_exptl_absorpt_process_details
;
CrysAlisPro 1.171.38.46 (Rigaku Oxford Diffraction, 2015)
Empirical absorption correction using spherical harmonics,
 implemented in SCALE3 ABSPACK scaling algorithm.
;
_exptl_crystal_colour 'colorless crystal'
_exptl_crystal_density_diffrn 1.400
_exptl_crystal_description block
_exptl_crystal_F_000 840
_exptl_crystal_size_max 0.320
_exptl_crystal_size_mid 0.250
_exptl_crystal_size_min 0.220
_refine_diff_density_max 0.280
_refine_diff_density_min -0.262
_refine_diff_density_rms 0.045
_refine_ls_abs_structure_details
;
 Refined as a perfect inversion twin.
;
_refine_ls_abs_structure_Flack 0.5
_refine_ls_extinction_coef 0.0053(7)
_refine_ls_extinction_expression Fc^*^=kFc[1+0.001xFc^2^\l^3^/sin(2\q)]^-1/4^
_refine_ls_extinction_method SHELXL
_refine_ls_goodness_of_fit_ref 1.054
_refine_ls_hydrogen_treatment constr
_refine_ls_matrix_type full
_refine_ls_number_parameters 250
_refine_ls_number_reflns 3481
_refine_ls_number_restraints 0
_refine_ls_restrained_S_all 1.054
_refine_ls_R_factor_all 0.0453
_refine_ls_R_factor_gt 0.0442
_refine_ls_shift/su_max 0.000
_refine_ls_shift/su_mean 0.000
_refine_ls_structure_factor_coef Fsqd
_refine_ls_weighting_details 'w=1/[\s^2^(Fo^2^)+(0.0820P)^2^+0.2970P] where P=(Fo^2^+2Fc^2^)/3'
_refine_ls_weighting_scheme calc
_refine_ls_wR_factor_gt 0.1242
_refine_ls_wR_factor_ref 0.1257
_reflns_Friedel_coverage 0.747
_reflns_Friedel_fraction_full 0.999
_reflns_Friedel_fraction_max 0.985
_reflns_number_gt 3361
_reflns_number_total 3481
_reflns_threshold_expression 'I > 2\s(I)'
_cod_data_source_file c8sc01657g2.cif
_cod_data_source_block shelxl
_cod_depositor_comments
;

2019-03-26
Z value and formula fixed to values more according to usual
chemical conventions.                 miguel

 Adding full bibliography for 1549555--1549557.cif.
;
_cod_original_formula_sum 'C25.33 H29.33 F4 N1.33 O4 S1.33'
_cod_original_formula_units_Z 3
_cod_original_formula_weight 535.25
_cod_database_code 1549555
_shelx_space_group_comment
;
The symmetry employed for this shelxl refinement is uniquely defined
by the following loop, which should always be used as a source of
symmetry information in preference to the above space-group names.
They are only intended as comments.
;
_shelx_estimated_absorpt_t_min 0.575
_shelx_estimated_absorpt_t_max 0.674
_shelxl_version_number 2013-4

loop_
_space_group_symop_operation_xyz
'x, y, z'
'-x+1/2, -y, z+1/2'
'-x, y+1/2, -z+1/2'
'x+1/2, -y+1/2, -z'

loop_
_atom_site_label
_atom_site_type_symbol
_atom_site_fract_x
_atom_site_fract_y
_atom_site_fract_z
_atom_site_U_iso_or_equiv
_atom_site_adp_type
_atom_site_occupancy
_atom_site_site_symmetry_order
_atom_site_calc_flag
_atom_site_refinement_flags_posn
_atom_site_refinement_flags_adp
S1 S 0.77729(10) 0.75232(6) 0.66856(5) 0.0552(3) Uani 1 1 d . .
N1 N 0.7034(3) 0.37936(15) 0.71780(15) 0.0370(5) Uani 1 1 d . .
C7 C 0.6005(3) 0.31532(19) 0.55446(18) 0.0350(6) Uani 1 1 d . .
C10 C 0.5055(3) 0.4807(2) 0.5320(2) 0.0483(7) Uani 1 1 d . .
H10 H 0.4731 0.5406 0.5544 0.058 Uiso 1 1 calc R U
C6 C 0.6391(3) 0.23993(19) 0.62057(17) 0.0345(5) Uani 1 1 d . .
C9 C 0.5626(3) 0.4230(2) 0.6825(2) 0.0406(6) Uani 1 1 d . .
H9A H 0.4794 0.3924 0.7109 0.049 Uiso 1 1 calc R U
H9B H 0.5597 0.4932 0.6946 0.049 Uiso 1 1 calc R U
C8 C 0.5534(3) 0.4064(2) 0.58693(19) 0.0375(6) Uani 1 1 d . .
C5 C 0.6139(3) 0.1378(2) 0.6115(2) 0.0401(6) Uani 1 1 d . .
C1 C 0.7004(3) 0.27050(17) 0.69984(17) 0.0345(5) Uani 1 1 d . .
O3 O 0.6539(4) 0.8135(3) 0.6740(3) 0.0991(12) Uani 1 1 d . .
C3 C 0.7448(3) 0.1049(2) 0.7461(2) 0.0449(7) Uani 1 1 d . .
C2 C 0.7559(3) 0.2060(2) 0.76079(19) 0.0420(6) Uani 1 1 d . .
H2 H 0.8002 0.2297 0.8111 0.050 Uiso 1 1 calc R U
C11 C 0.5066(4) 0.4645(3) 0.4427(2) 0.0558(8) Uani 1 1 d . .
H11 H 0.4674 0.5115 0.4053 0.067 Uiso 1 1 calc R U
C4 C 0.6706(3) 0.0732(2) 0.6736(2) 0.0452(6) Uani 1 1 d . .
H4 H 0.6577 0.0058 0.6655 0.054 Uiso 1 1 calc R U
F2 F 0.6852(5) 0.6848(4) 0.5208(2) 0.1423(18) Uani 1 1 d . .
O1 O 0.7622(7) 0.6575(2) 0.7050(2) 0.1173(17) Uani 1 1 d . .
C13 C 0.6197(3) 0.3044(2) 0.46451(19) 0.0407(6) Uani 1 1 d . .
O2 O 0.9100(4) 0.8041(4) 0.6891(3) 0.1142(14) Uani 1 1 d . .
C15 C 0.7079(4) 0.2231(3) 0.4224(2) 0.0520(7) Uani 1 1 d . .
H15A H 0.7561 0.1850 0.4666 0.078 Uiso 1 1 calc R U
H15B H 0.7798 0.2515 0.3844 0.078 Uiso 1 1 calc R U
H15C H 0.6439 0.1811 0.3896 0.078 Uiso 1 1 calc R U
C12 C 0.5654(4) 0.3793(3) 0.4099(2) 0.0524(8) Uani 1 1 d . .
H12 H 0.5695 0.3707 0.3500 0.063 Uiso 1 1 calc R U
C17 C 0.8363(3) 0.4244(2) 0.6771(3) 0.0512(7) Uani 1 1 d . .
H17A H 0.8334 0.4142 0.6153 0.077 Uiso 1 1 calc R U
H17B H 0.9226 0.3940 0.7005 0.077 Uiso 1 1 calc R U
H17C H 0.8382 0.4939 0.6892 0.077 Uiso 1 1 calc R U
C14 C 0.5190(4) 0.0948(3) 0.5411(2) 0.0577(9) Uani 1 1 d . .
H14A H 0.4801 0.1471 0.5058 0.087 Uiso 1 1 calc R U
H14B H 0.4399 0.0586 0.5670 0.087 Uiso 1 1 calc R U
H14C H 0.5763 0.0513 0.5055 0.087 Uiso 1 1 calc R U
C16 C 0.7069(5) 0.4017(3) 0.8136(2) 0.0595(8) Uani 1 1 d . .
H16A H 0.6986 0.4716 0.8223 0.089 Uiso 1 1 calc R U
H16B H 0.7976 0.3787 0.8378 0.089 Uiso 1 1 calc R U
H16C H 0.6268 0.3689 0.8418 0.089 Uiso 1 1 calc R U
C18 C 0.8111(4) 0.0337(3) 0.8100(3) 0.0620(9) Uani 1 1 d . .
H18A H 0.9081 0.0552 0.8249 0.093 Uiso 1 1 calc R U
H18B H 0.8157 -0.0308 0.7844 0.093 Uiso 1 1 calc R U
H18C H 0.7519 0.0314 0.8615 0.093 Uiso 1 1 calc R U
F3 F 0.8179(7) 0.8066(3) 0.5087(2) 0.157(2) Uani 1 1 d . .
F1 F 0.9100(7) 0.6679(5) 0.5394(3) 0.176(3) Uani 1 1 d . .
C19 C 0.7971(6) 0.7293(4) 0.5543(3) 0.0786(13) Uani 1 1 d . .

loop_
_atom_site_aniso_label
_atom_site_aniso_U_11
_atom_site_aniso_U_22
_atom_site_aniso_U_33
_atom_site_aniso_U_23
_atom_site_aniso_U_13
_atom_site_aniso_U_12
S1 0.0750(5) 0.0409(4) 0.0496(4) -0.0054(3) -0.0028(4) 0.0084(4)
N1 0.0409(11) 0.0280(10) 0.0421(11) -0.0074(9) 0.0008(10) -0.0024(9)
C7 0.0324(11) 0.0309(13) 0.0418(13) 0.0000(11) -0.0009(10) -0.0012(10)
C10 0.0470(15) 0.0351(14) 0.0627(18) 0.0095(13) 0.0010(13) 0.0048(12)
C6 0.0338(11) 0.0302(12) 0.0393(12) -0.0010(11) 0.0017(9) -0.0010(10)
C9 0.0409(13) 0.0318(13) 0.0489(15) -0.0057(11) 0.0065(12) 0.0055(10)
C8 0.0344(11) 0.0313(12) 0.0467(14) 0.0034(11) 0.0016(11) 0.0011(10)
C5 0.0417(14) 0.0297(12) 0.0489(15) -0.0031(11) 0.0031(12) -0.0004(10)
C1 0.0363(11) 0.0251(11) 0.0420(13) -0.0022(9) 0.0037(10) -0.0009(9)
O3 0.098(2) 0.078(2) 0.121(3) -0.009(2) 0.023(2) 0.029(2)
C3 0.0391(14) 0.0410(15) 0.0545(16) 0.0124(13) 0.0057(12) 0.0051(11)
C2 0.0425(14) 0.0413(14) 0.0422(13) 0.0031(11) -0.0023(11) 0.0015(11)
C11 0.0567(18) 0.0518(18) 0.0590(19) 0.0226(16) -0.0021(15) 0.0054(15)
C4 0.0494(15) 0.0282(12) 0.0580(16) 0.0023(12) 0.0037(14) -0.0009(11)
F2 0.174(4) 0.172(4) 0.0812(19) -0.031(2) -0.016(2) -0.091(3)
O1 0.231(5) 0.0477(15) 0.0735(19) 0.0084(13) -0.006(3) 0.017(3)
C13 0.0394(13) 0.0435(14) 0.0392(13) 0.0002(12) -0.0003(11) -0.0017(12)
O2 0.094(2) 0.137(3) 0.111(3) -0.035(3) -0.035(2) -0.018(3)
C15 0.0567(17) 0.0557(18) 0.0436(14) -0.0094(13) 0.0021(14) 0.0044(15)
C12 0.0565(18) 0.0585(19) 0.0423(15) 0.0131(14) -0.0029(14) -0.0025(15)
C17 0.0446(15) 0.0369(14) 0.072(2) -0.0023(15) 0.0042(15) -0.0103(12)
C14 0.070(2) 0.0409(16) 0.062(2) -0.0088(15) -0.0074(17) -0.0132(16)
C16 0.079(2) 0.0534(18) 0.0458(16) -0.0180(14) -0.0058(16) 0.0022(18)
C18 0.0569(18) 0.0535(18) 0.076(2) 0.0205(17) -0.0049(17) 0.0116(15)
F3 0.244(5) 0.151(3) 0.0763(19) 0.036(2) 0.002(3) -0.097(4)
F1 0.197(5) 0.209(6) 0.123(3) -0.039(4) 0.050(3) 0.075(5)
C19 0.094(3) 0.084(3) 0.058(2) -0.008(2) 0.008(2) -0.025(3)

loop_
_atom_type_symbol
_atom_type_description
_atom_type_scat_dispersion_real
_atom_type_scat_dispersion_imag
_atom_type_scat_source
C C 0.0181 0.0091 'International Tables Vol C Tables 4.2.6.8 and 6.1.1.4'
H H 0.0000 0.0000 'International Tables Vol C Tables 4.2.6.8 and 6.1.1.4'
N N 0.0311 0.0180 'International Tables Vol C Tables 4.2.6.8 and 6.1.1.4'
O O 0.0492 0.0322 'International Tables Vol C Tables 4.2.6.8 and 6.1.1.4'
F F 0.0727 0.0534 'International Tables Vol C Tables 4.2.6.8 and 6.1.1.4'
S S 0.3331 0.5567 'International Tables Vol C Tables 4.2.6.8 and 6.1.1.4'

loop_
_geom_angle_atom_site_label_1
_geom_angle_atom_site_label_2
_geom_angle_atom_site_label_3
_geom_angle
O3 S1 O1 115.9(3)
O3 S1 O2 112.2(3)
O1 S1 O2 116.1(3)
O3 S1 C19 104.0(3)
O1 S1 C19 104.0(2)
O2 S1 C19 102.4(3)
C17 N1 C1 109.8(2)
C17 N1 C16 108.1(3)
C1 N1 C16 112.2(2)
C17 N1 C9 112.3(2)
C1 N1 C9 107.5(2)
C16 N1 C9 106.9(2)
C8 C7 C13 118.9(3)
C8 C7 C6 115.8(3)
C13 C7 C6 125.0(3)
C8 C10 C11 119.0(3)
C8 C10 H10 120.5
C11 C10 H10 120.5
C1 C6 C5 116.2(2)
C1 C6 C7 119.1(2)
C5 C6 C7 124.6(2)
C8 C9 N1 110.0(2)
C8 C9 H9A 109.7
N1 C9 H9A 109.7
C8 C9 H9B 109.7
N1 C9 H9B 109.7
H9A C9 H9B 108.2
C10 C8 C7 121.3(3)
C10 C8 C9 120.7(3)
C7 C8 C9 117.9(3)
C4 C5 C6 119.1(3)
C4 C5 C14 117.6(3)
C6 C5 C14 123.1(3)
C2 C1 C6 123.4(2)
C2 C1 N1 119.4(2)
C6 C1 N1 117.2(2)
C4 C3 C2 118.4(3)
C4 C3 C18 121.9(3)
C2 C3 C18 119.7(3)
C1 C2 C3 119.1(3)
C1 C2 H2 120.4
C3 C2 H2 120.4
C12 C11 C10 120.0(3)
C12 C11 H11 120.0
C10 C11 H11 120.0
C3 C4 C5 122.9(3)
C3 C4 H4 118.6
C5 C4 H4 118.6
C7 C13 C12 117.9(3)
C7 C13 C15 124.5(3)
C12 C13 C15 117.3(3)
C13 C15 H15A 109.5
C13 C15 H15B 109.5
H15A C15 H15B 109.5
C13 C15 H15C 109.5
H15A C15 H15C 109.5
H15B C15 H15C 109.5
C11 C12 C13 121.7(3)
C11 C12 H12 119.1
C13 C12 H12 119.1
N1 C17 H17A 109.5
N1 C17 H17B 109.5
H17A C17 H17B 109.5
N1 C17 H17C 109.5
H17A C17 H17C 109.5
H17B C17 H17C 109.5
C5 C14 H14A 109.5
C5 C14 H14B 109.5
H14A C14 H14B 109.5
C5 C14 H14C 109.5
H14A C14 H14C 109.5
H14B C14 H14C 109.5
N1 C16 H16A 109.5
N1 C16 H16B 109.5
H16A C16 H16B 109.5
N1 C16 H16C 109.5
H16A C16 H16C 109.5
H16B C16 H16C 109.5
C3 C18 H18A 109.5
C3 C18 H18B 109.5
H18A C18 H18B 109.5
C3 C18 H18C 109.5
H18A C18 H18C 109.5
H18B C18 H18C 109.5
F3 C19 F2 106.4(5)
F3 C19 F1 107.5(5)
F2 C19 F1 104.5(5)
F3 C19 S1 114.3(4)
F2 C19 S1 113.0(4)
F1 C19 S1 110.5(4)

loop_
_geom_bond_atom_site_label_1
_geom_bond_atom_site_label_2
_geom_bond_distance
S1 O3 1.402(3)
S1 O1 1.409(3)
S1 O2 1.436(4)
S1 C19 1.795(4)
N1 C17 1.497(4)
N1 C1 1.501(3)
N1 C16 1.505(4)
N1 C9 1.517(4)
C7 C8 1.399(4)
C7 C13 1.403(4)
C7 C6 1.484(4)
C10 C8 1.386(4)
C10 C11 1.390(5)
C10 H10 0.9300
C6 C1 1.405(4)
C6 C5 1.409(4)
C9 C8 1.489(4)
C9 H9A 0.9700
C9 H9B 0.9700
C5 C4 1.395(4)
C5 C14 1.505(4)
C1 C2 1.379(4)
C3 C4 1.375(5)
C3 C2 1.392(4)
C3 C18 1.505(4)
C2 H2 0.9300
C11 C12 1.370(5)
C11 H11 0.9300
C4 H4 0.9300
F2 C19 1.294(6)
C13 C12 1.407(4)
C13 C15 1.511(4)
C15 H15A 0.9600
C15 H15B 0.9600
C15 H15C 0.9600
C12 H12 0.9300
C17 H17A 0.9600
C17 H17B 0.9600
C17 H17C 0.9600
C14 H14A 0.9600
C14 H14B 0.9600
C14 H14C 0.9600
C16 H16A 0.9600
C16 H16B 0.9600
C16 H16C 0.9600
C18 H18A 0.9600
C18 H18B 0.9600
C18 H18C 0.9600
F3 C19 1.275(6)
F1 C19 1.345(7)

loop_
_geom_torsion_atom_site_label_1
_geom_torsion_atom_site_label_2
_geom_torsion_atom_site_label_3
_geom_torsion_atom_site_label_4
_geom_torsion
C8 C7 C6 C1 -33.0(3)
C13 C7 C6 C1 141.3(3)
C8 C7 C6 C5 144.6(3)
C13 C7 C6 C5 -41.1(4)
C17 N1 C9 C8 59.9(3)
C1 N1 C9 C8 -61.0(3)
C16 N1 C9 C8 178.3(2)
C11 C10 C8 C7 -1.0(5)
C11 C10 C8 C9 176.2(3)
C13 C7 C8 C10 9.4(4)
C6 C7 C8 C10 -175.9(3)
C13 C7 C8 C9 -167.9(3)
C6 C7 C8 C9 6.8(4)
N1 C9 C8 C10 -137.4(3)
N1 C9 C8 C7 39.9(3)
C1 C6 C5 C4 -9.9(4)
C7 C6 C5 C4 172.5(3)
C1 C6 C5 C14 165.5(3)
C7 C6 C5 C14 -12.1(4)
C5 C6 C1 C2 10.3(4)
C7 C6 C1 C2 -171.9(2)
C5 C6 C1 N1 -169.3(2)
C7 C6 C1 N1 8.5(4)
C17 N1 C1 C2 95.5(3)
C16 N1 C1 C2 -24.7(4)
C9 N1 C1 C2 -142.0(3)
C17 N1 C1 C6 -84.9(3)
C16 N1 C1 C6 154.8(3)
C9 N1 C1 C6 37.5(3)
C6 C1 C2 C3 -3.4(4)
N1 C1 C2 C3 176.1(2)
C4 C3 C2 C1 -3.9(4)
C18 C3 C2 C1 177.1(3)
C8 C10 C11 C12 -5.2(5)
C2 C3 C4 C5 4.0(4)
C18 C3 C4 C5 -177.0(3)
C6 C5 C4 C3 3.1(4)
C14 C5 C4 C3 -172.5(3)
C8 C7 C13 C12 -11.4(4)
C6 C7 C13 C12 174.4(3)
C8 C7 C13 C15 162.1(3)
C6 C7 C13 C15 -12.1(4)
C10 C11 C12 C13 2.9(5)
C7 C13 C12 C11 5.5(5)
C15 C13 C12 C11 -168.5(3)
O3 S1 C19 F3 60.8(5)
O1 S1 C19 F3 -177.5(5)
O2 S1 C19 F3 -56.2(6)
O3 S1 C19 F2 -61.1(5)
O1 S1 C19 F2 60.6(5)
O2 S1 C19 F2 -178.1(5)
O3 S1 C19 F1 -177.9(4)
O1 S1 C19 F1 -56.1(5)
O2 S1 C19 F1 65.2(5)
